data_7210409
loop_
_publ_author_name
'Prokhorova, Tatiana G.'
'Zorina, Leokadiya V.'
'Simonov, Sergey V.'
'Zverev, Vladimir N.'
'Canadell, Enric'
'Shibaeva, Rimma P.'
'Yagubskii, Eduard B.'

_publ_section_title
;
 The first molecular superconductor based on BEDT-TTF radical cation salt
 with paramagnetic tris(oxalato)ruthenate anion
;
_journal_issue 35
_journal_name_full CrystEngComm
_journal_page_first 7048
_journal_paper_doi 10.1039/c3ce40919h
_journal_volume 15
_journal_year 2013
_chemical_formula_moiety '4(C10 H8 S8), C6 Ru O12, C6 H5 Br, K0.81, 0.19(H3 O)'
_chemical_formula_sum 'C52 H37.57 Br K0.81 O12.19 Ru S32'
_chemical_formula_weight 2096.00
_chemical_name_systematic
;
 ?
;
_space_group_IT_number 15
_symmetry_cell_setting monoclinic
_symmetry_space_group_name_Hall '-C 2yc'
_symmetry_space_group_name_H-M 'C 1 2/c 1'
_atom_sites_solution_hydrogens geom
_atom_sites_solution_primary direct
_atom_sites_solution_secondary difmap
_audit_creation_method SHELXL-97
_cell_angle_alpha 90.00
_cell_angle_beta 93.483(5)
_cell_angle_gamma 90.00
_cell_formula_units_Z 4
_cell_length_a 10.2882(5)
_cell_length_b 19.9728(11)
_cell_length_c 35.485(2)
_cell_measurement_reflns_used 10688
_cell_measurement_temperature 293(2)
_cell_measurement_theta_max 32.2483
_cell_measurement_theta_min 1.7213
_cell_volume 7278.1(7)
_computing_cell_refinement 'CrysAlis RED, Oxford Diffraction Ltd.'
_computing_data_collection 'CrysAlis CCD, Oxford Diffraction Ltd.'
_computing_data_reduction 'CrysAlis RED, Oxford Diffraction Ltd.'
_computing_molecular_graphics 'DIAMOND 3.1 (Crystal Impact GbR 2005)'
_computing_publication_material 'WinGX publication routines (Farrugia, 1999)'
_computing_structure_refinement 'SHELXL-97 (Sheldrick, 2008)'
_computing_structure_solution 'SHELXS-97 (Sheldrick, 2008)'
_diffrn_ambient_temperature 293(2)
_diffrn_detector_area_resol_mean 10.4752
_diffrn_measured_fraction_theta_full 0.995
_diffrn_measured_fraction_theta_max 0.931
_diffrn_measurement_device_type 'Xcalibur, Ruby, Gemini'
_diffrn_radiation_monochromator graphite
_diffrn_radiation_source 'Enhance (Mo) X-ray Source'
_diffrn_radiation_type MoK\a
_diffrn_radiation_wavelength 0.71073
_diffrn_reflns_av_R_equivalents 0.0272
_diffrn_reflns_av_sigmaI/netI 0.0265
_diffrn_reflns_limit_h_max 15
_diffrn_reflns_limit_h_min -9
_diffrn_reflns_limit_k_max 28
_diffrn_reflns_limit_k_min -28
_diffrn_reflns_limit_l_max 53
_diffrn_reflns_limit_l_min -46
_diffrn_reflns_number 38027
_diffrn_reflns_theta_full 26.00
_diffrn_reflns_theta_max 32.32
_diffrn_reflns_theta_min 2.04
_exptl_absorpt_coefficient_mu 1.788
_exptl_absorpt_correction_T_max 1.00000
_exptl_absorpt_correction_T_min 0.82121
_exptl_absorpt_correction_type multi-scan
_exptl_absorpt_process_details
;
CrysAlisPro, Agilent Technologies,
Version 1.171.36.20 (release 27-06-2012 CrysAlis171 .NET)
(compiled Jul 11 2012,15:38:31)
Empirical absorption correction using spherical harmonics,
 implemented in SCALE3 ABSPACK scaling algorithm.
;
_exptl_crystal_colour black
_exptl_crystal_density_diffrn 1.913
_exptl_crystal_density_method 'not measured'
_exptl_crystal_description prism
_exptl_crystal_F_000 4214
_exptl_crystal_size_max 0.66
_exptl_crystal_size_mid 0.21
_exptl_crystal_size_min 0.18
_refine_diff_density_max 1.541
_refine_diff_density_min -0.893
_refine_diff_density_rms 0.078
_refine_ls_extinction_method none
_refine_ls_goodness_of_fit_ref 1.020
_refine_ls_hydrogen_treatment constr
_refine_ls_matrix_type full
_refine_ls_number_parameters 518
_refine_ls_number_reflns 12106
_refine_ls_number_restraints 86
_refine_ls_restrained_S_all 1.027
_refine_ls_R_factor_all 0.0558
_refine_ls_R_factor_gt 0.0431
_refine_ls_shift/su_max 0.002
_refine_ls_shift/su_mean 0.000
_refine_ls_structure_factor_coef Fsqd
_refine_ls_weighting_details 'calc w=1/[\s^2^(Fo^2^)+(0.0357P)^2^+14.1632P] where P=(Fo^2^+2Fc^2^)/3'
_refine_ls_weighting_scheme calc
_refine_ls_wR_factor_gt 0.0914
_refine_ls_wR_factor_ref 0.0969
_reflns_number_gt 10051
_reflns_number_total 12106
_reflns_threshold_expression >2\s(I)
_cod_data_source_file c3ce40919h.txt
_cod_data_source_block 1-sample1-RT
_cod_original_cell_volume 7278.2(7)
_cod_original_sg_symbol_H-M 'C 2/c'
_cod_database_code 7210409

loop_
_symmetry_equiv_pos_as_xyz
'x, y, z'
'-x, y, -z+1/2'
'x+1/2, y+1/2, z'
'-x+1/2, y+1/2, -z+1/2'
'-x, -y, -z'
'x, -y, z-1/2'
'-x+1/2, -y+1/2, -z'
'x+1/2, -y+1/2, z-1/2'

loop_
_atom_site_label
_atom_site_type_symbol
_atom_site_fract_x
_atom_site_fract_y
_atom_site_fract_z
_atom_site_U_iso_or_equiv
_atom_site_adp_type
_atom_site_occupancy
_atom_site_symmetry_multiplicity
_atom_site_calc_flag
_atom_site_refinement_flags
_atom_site_disorder_assembly
_atom_site_disorder_group
S1 S 1.16613(6) 0.14342(3) 0.031647(16) 0.03468(12) Uani 1 1 d . . .
S2 S 0.92282(6) 0.21381(3) 0.009106(17) 0.03792(13) Uani 1 1 d . . .
S3 S 1.27719(6) 0.17339(3) -0.049113(17) 0.03624(12) Uani 1 1 d . . .
S4 S 1.03653(6) 0.24493(3) -0.072649(17) 0.03799(13) Uani 1 1 d . . .
S5 S 1.09334(6) 0.11093(4) 0.108649(18) 0.04094(14) Uani 1 1 d . . .
S6 S 0.79939(6) 0.19293(4) 0.080476(19) 0.04387(15) Uani 1 1 d . . .
S7 S 1.40243(7) 0.19224(4) -0.12069(2) 0.04759(16) Uani 1 1 d . . .
S8 S 1.10862(9) 0.27211(4) -0.149759(19) 0.05551(19) Uani 1 1 d . . .
C1 C 1.0761(2) 0.18766(11) -0.00316(6) 0.0303(4) Uani 1 1 d . . .
C2 C 1.1239(2) 0.20048(11) -0.03744(6) 0.0304(4) Uani 1 1 d . . .
C3 C 1.0482(2) 0.14760(11) 0.06506(6) 0.0302(4) Uani 1 1 d . . .
C4 C 0.9361(2) 0.17968(11) 0.05454(6) 0.0315(4) Uani 1 1 d . . .
C5 C 1.2670(2) 0.20674(11) -0.09454(6) 0.0331(4) Uani 1 1 d . . .
C6 C 1.1557(2) 0.23854(12) -0.10562(6) 0.0350(5) Uani 1 1 d . . .
C7 C 0.9396(3) 0.10729(13) 0.13038(7) 0.0399(5) Uani 1 1 d . . .
H7A H 0.8877 0.0717 0.1186 0.048 Uiso 1 1 calc R . .
H7B H 0.9558 0.0957 0.1568 0.048 Uiso 1 1 calc R . .
C8 C 0.8615(3) 0.17161(13) 0.12781(7) 0.0431(6) Uani 1 1 d . . .
H8A H 0.9160 0.2080 0.1376 0.052 Uiso 1 1 calc R . .
H8B H 0.7887 0.1676 0.1438 0.052 Uiso 1 1 calc R . .
C9 C 1.3261(4) 0.19609(18) -0.16727(9) 0.0639(9) Uani 1 1 d . . .
H9A H 1.3919 0.1904 -0.1855 0.077 Uiso 1 1 calc R . .
H9B H 1.2648 0.1593 -0.1706 0.077 Uiso 1 1 calc R . .
C10 C 1.2551(4) 0.2612(2) -0.17526(8) 0.0662(10) Uani 1 1 d . . .
H10A H 1.2317 0.2638 -0.2021 0.079 Uiso 1 1 calc R . .
H10B H 1.3140 0.2980 -0.1689 0.079 Uiso 1 1 calc R . .
S11 S 0.85595(6) 0.38334(3) 0.060243(15) 0.03653(13) Uani 1 1 d . . .
S12 S 0.61784(6) 0.45766(3) 0.036591(16) 0.03441(12) Uani 1 1 d . . .
S13 S 0.97304(6) 0.41144(3) -0.019771(16) 0.03689(13) Uani 1 1 d . . .
S14 S 0.73773(6) 0.48730(3) -0.044232(16) 0.03495(12) Uani 1 1 d . . .
S15 S 0.76445(8) 0.34365(4) 0.134533(18) 0.04948(18) Uani 1 1 d . . .
S16 S 0.48545(6) 0.42849(3) 0.106588(19) 0.03916(13) Uani 1 1 d . . .
S17 S 1.10354(7) 0.42833(4) -0.08999(2) 0.05272(19) Uani 1 1 d . . .
S18 S 0.82150(6) 0.51601(4) -0.120927(18) 0.04337(15) Uani 1 1 d . . .
C11 C 0.7694(2) 0.42791(11) 0.02488(6) 0.0293(4) Uani 1 1 d . . .
C12 C 0.8199(2) 0.44025(11) -0.00908(6) 0.0294(4) Uani 1 1 d . . .
C13 C 0.7307(2) 0.38379(11) 0.09147(6) 0.0317(4) Uani 1 1 d . A .
C14 C 0.6211(2) 0.41744(11) 0.08022(6) 0.0295(4) Uani 1 1 d . A .
C15 C 0.9663(2) 0.44499(12) -0.06516(6) 0.0313(4) Uani 1 1 d . B .
C16 C 0.8581(2) 0.47968(11) -0.07676(6) 0.0297(4) Uani 1 1 d . B .
C17 C 0.6491(5) 0.3751(3) 0.16551(12) 0.0424(10) Uani 0.69 1 d PD A 1
H17A H 0.5849 0.3405 0.1690 0.051 Uiso 0.69 1 calc PR A 1
H17B H 0.6939 0.3835 0.1899 0.051 Uiso 0.69 1 calc PR A 1
C18 C 0.5783(5) 0.4383(2) 0.15289(10) 0.0406(8) Uani 0.69 1 d PD A 1
H18A H 0.6411 0.4742 0.1510 0.049 Uiso 0.69 1 calc PR A 1
H18B H 0.5187 0.4510 0.1718 0.049 Uiso 0.69 1 calc PR A 1
C19 C 1.0376(6) 0.4441(3) -0.13823(15) 0.0439(11) Uani 0.67 1 d PD B 1
H19A H 1.1077 0.4412 -0.1553 0.053 Uiso 0.67 1 calc PR B 1
H19B H 0.9747 0.4094 -0.1454 0.053 Uiso 0.67 1 calc PR B 1
C20 C 0.9726(4) 0.5118(2) -0.14283(11) 0.0389(8) Uani 0.67 1 d PD B 1
H20A H 0.9577 0.5215 -0.1695 0.047 Uiso 0.67 1 calc PR B 1
H20B H 1.0307 0.5458 -0.1320 0.047 Uiso 0.67 1 calc PR B 1
C17B C 0.6712(10) 0.4055(6) 0.1618(3) 0.046(3) Uani 0.31 1 d PD A 2
H17C H 0.6855 0.3956 0.1885 0.056 Uiso 0.31 1 calc PR A 2
H17D H 0.7061 0.4498 0.1576 0.056 Uiso 0.31 1 calc PR A 2
C18B C 0.5253(9) 0.4070(5) 0.1519(2) 0.045(2) Uani 0.31 1 d PD A 2
H18C H 0.4852 0.4385 0.1685 0.054 Uiso 0.31 1 calc PR A 2
H18D H 0.4895 0.3630 0.1567 0.054 Uiso 0.31 1 calc PR A 2
C19B C 1.0765(10) 0.4672(6) -0.1325(3) 0.045(3) Uani 0.33 1 d PD B 2
H19C H 1.1025 0.5137 -0.1300 0.054 Uiso 0.33 1 calc PR B 2
H19D H 1.1302 0.4463 -0.1507 0.054 Uiso 0.33 1 calc PR B 2
C20B C 0.9352(8) 0.4638(5) -0.1470(2) 0.0464(19) Uani 0.33 1 d PD B 2
H20C H 0.9067 0.4176 -0.1461 0.056 Uiso 0.33 1 calc PR B 2
H20D H 0.9294 0.4775 -0.1733 0.056 Uiso 0.33 1 calc PR B 2
Ru1 Ru 0.0000 0.084622(14) 0.2500 0.03368(7) Uani 1 2 d S . .
K1 K 0.0000 0.40402(5) 0.2500 0.0480(2) Uani 0.81 2 d SP . 1
O7 O 0.0000 0.40402(5) 0.2500 0.0480(2) Uani 0.19 2 d SP C 2
C21 C -0.2060(2) -0.00578(13) 0.23253(7) 0.0375(5) Uani 1 1 d . . .
C22 C 0.2342(2) 0.02614(13) 0.22892(7) 0.0393(5) Uani 1 1 d . . .
C23 C -0.0498(3) 0.22136(14) 0.23250(7) 0.0431(6) Uani 1 1 d . . .
O1 O -0.09846(18) 0.01303(9) 0.21926(5) 0.0407(4) Uani 1 1 d . . .
O2 O 0.15756(18) 0.07451(10) 0.21787(5) 0.0428(4) Uani 1 1 d . . .
O3 O -0.0839(2) 0.16293(9) 0.22027(5) 0.0460(4) Uani 1 1 d . . .
O4 O -0.2837(2) -0.04514(11) 0.21743(6) 0.0555(5) Uani 1 1 d . . .
O5 O 0.3251(2) 0.00393(12) 0.21182(6) 0.0584(5) Uani 1 1 d . . .
O6 O -0.0882(2) 0.27498(11) 0.21891(7) 0.0624(6) Uani 1 1 d . . .
Br1 Br 0.4816(4) 0.35634(3) 0.24667(14) 0.0671(7) Uani 0.50 1 d PU . .
C24 C 0.489(2) 0.2615(2) 0.2507(12) 0.045(3) Uani 0.50 1 d PU . .
C25 C 0.5831(16) 0.2255(10) 0.2332(5) 0.050(3) Uani 0.50 1 d PU . .
H25 H 0.6459 0.2469 0.2198 0.059 Uiso 0.50 1 calc PR . .
C26 C 0.5805(12) 0.1546(6) 0.2366(3) 0.057(2) Uani 0.50 1 d PU . .
H26 H 0.6413 0.1287 0.2249 0.069 Uiso 0.50 1 calc PR . .
C27 C 0.4888(13) 0.1247(3) 0.2570(2) 0.058(2) Uani 0.50 1 d PU . .
H27 H 0.4886 0.0784 0.2596 0.070 Uiso 0.50 1 calc PR . .
C28 C 0.3952(11) 0.1630(6) 0.2741(3) 0.054(2) Uani 0.50 1 d PU . .
H28 H 0.3325 0.1419 0.2877 0.065 Uiso 0.50 1 calc PR . .
C29 C 0.3951(17) 0.2317(10) 0.2710(5) 0.049(2) Uani 0.50 1 d PU . .
H29 H 0.3330 0.2573 0.2824 0.059 Uiso 0.50 1 calc PRU . .

loop_
_atom_site_aniso_label
_atom_site_aniso_U_11
_atom_site_aniso_U_22
_atom_site_aniso_U_33
_atom_site_aniso_U_23
_atom_site_aniso_U_13
_atom_site_aniso_U_12
S1 0.0303(3) 0.0441(3) 0.0299(3) 0.0071(2) 0.0045(2) 0.0074(2)
S2 0.0328(3) 0.0480(3) 0.0328(3) 0.0030(2) 0.0009(2) 0.0102(2)
S3 0.0319(3) 0.0422(3) 0.0346(3) 0.0063(2) 0.0021(2) 0.0068(2)
S4 0.0359(3) 0.0453(3) 0.0324(3) 0.0052(2) -0.0015(2) 0.0093(2)
S5 0.0375(3) 0.0515(4) 0.0344(3) 0.0124(3) 0.0071(2) 0.0074(3)
S6 0.0334(3) 0.0560(4) 0.0431(3) 0.0010(3) 0.0094(3) 0.0104(3)
S7 0.0501(4) 0.0443(3) 0.0505(4) 0.0025(3) 0.0208(3) 0.0019(3)
S8 0.0758(5) 0.0607(4) 0.0290(3) 0.0086(3) -0.0057(3) 0.0083(4)
C1 0.0290(10) 0.0335(10) 0.0280(10) 0.0009(8) -0.0002(8) 0.0021(8)
C2 0.0318(10) 0.0318(10) 0.0274(10) 0.0010(8) -0.0002(8) 0.0036(8)
C3 0.0323(10) 0.0318(10) 0.0269(10) 0.0009(8) 0.0040(8) -0.0002(8)
C4 0.0305(10) 0.0342(11) 0.0300(10) -0.0019(8) 0.0038(8) 0.0013(8)
C5 0.0403(12) 0.0295(10) 0.0298(10) 0.0007(8) 0.0060(9) -0.0008(9)
C6 0.0465(13) 0.0336(11) 0.0246(10) 0.0003(8) -0.0001(9) 0.0004(9)
C7 0.0421(13) 0.0384(12) 0.0404(13) 0.0043(10) 0.0119(10) -0.0018(10)
C8 0.0470(14) 0.0441(14) 0.0395(13) -0.0018(10) 0.0142(11) 0.0041(11)
C9 0.074(2) 0.074(2) 0.0454(16) -0.0198(15) 0.0199(15) -0.0204(18)
C10 0.076(2) 0.092(3) 0.0303(13) 0.0096(15) -0.0013(14) -0.029(2)
S11 0.0325(3) 0.0530(3) 0.0246(2) 0.0060(2) 0.0051(2) 0.0146(2)
S12 0.0324(3) 0.0415(3) 0.0296(3) 0.0049(2) 0.0041(2) 0.0101(2)
S13 0.0330(3) 0.0523(3) 0.0254(2) 0.0078(2) 0.0031(2) 0.0136(2)
S14 0.0319(3) 0.0448(3) 0.0284(3) 0.0072(2) 0.0046(2) 0.0110(2)
S15 0.0642(4) 0.0559(4) 0.0297(3) 0.0129(3) 0.0146(3) 0.0247(3)
S16 0.0339(3) 0.0414(3) 0.0438(3) 0.0019(2) 0.0147(2) 0.0064(2)
S17 0.0399(3) 0.0810(5) 0.0387(3) 0.0190(3) 0.0145(3) 0.0255(3)
S18 0.0345(3) 0.0574(4) 0.0386(3) 0.0234(3) 0.0057(2) 0.0065(3)
C11 0.0295(10) 0.0345(10) 0.0239(9) 0.0010(8) 0.0017(7) 0.0055(8)
C12 0.0298(10) 0.0349(10) 0.0235(9) 0.0018(8) 0.0025(7) 0.0062(8)
C13 0.0361(11) 0.0344(11) 0.0254(10) 0.0024(8) 0.0079(8) 0.0075(9)
C14 0.0305(10) 0.0310(10) 0.0277(10) -0.0006(8) 0.0070(8) 0.0042(8)
C15 0.0295(10) 0.0394(11) 0.0253(9) 0.0057(8) 0.0040(8) 0.0044(9)
C16 0.0297(10) 0.0324(10) 0.0271(10) 0.0064(8) 0.0038(8) 0.0013(8)
C17 0.049(2) 0.053(3) 0.0269(18) 0.0058(19) 0.0096(16) 0.007(2)
C18 0.048(2) 0.044(2) 0.0306(17) -0.0094(15) 0.0091(16) 0.0042(18)
C19 0.050(3) 0.053(3) 0.029(2) 0.004(2) 0.008(2) 0.012(2)
C20 0.0354(17) 0.048(2) 0.0343(18) 0.0155(15) 0.0078(14) 0.0038(16)
C17B 0.060(6) 0.056(7) 0.024(4) -0.009(4) 0.011(4) -0.018(6)
C18B 0.044(5) 0.057(6) 0.034(4) -0.009(4) 0.012(4) -0.007(4)
C19B 0.037(5) 0.058(7) 0.042(6) 0.016(5) 0.011(4) -0.005(4)
C20B 0.048(5) 0.064(6) 0.026(3) 0.004(3) 0.000(3) 0.000(4)
Ru1 0.03900(14) 0.03734(14) 0.02508(12) 0.000 0.00503(10) 0.000
K1 0.0454(5) 0.0373(5) 0.0629(6) 0.000 0.0160(4) 0.000
O7 0.0454(5) 0.0373(5) 0.0629(6) 0.000 0.0160(4) 0.000
C21 0.0377(12) 0.0429(13) 0.0318(11) 0.0047(9) 0.0022(9) 0.0029(10)
C22 0.0371(12) 0.0482(14) 0.0332(11) -0.0071(10) 0.0072(9) -0.0086(10)
C23 0.0460(14) 0.0430(13) 0.0415(13) 0.0033(10) 0.0135(11) 0.0007(11)
O1 0.0443(9) 0.0454(10) 0.0334(8) -0.0064(7) 0.0110(7) -0.0055(8)
O2 0.0433(10) 0.0538(11) 0.0324(8) 0.0028(7) 0.0098(7) -0.0068(8)
O3 0.0583(12) 0.0447(10) 0.0345(9) 0.0035(7) -0.0010(8) 0.0047(9)
O4 0.0484(11) 0.0673(14) 0.0505(12) -0.0029(10) -0.0004(9) -0.0142(10)
O5 0.0544(12) 0.0742(14) 0.0490(12) -0.0075(10) 0.0223(10) 0.0018(11)
O6 0.0688(14) 0.0476(12) 0.0711(15) 0.0152(10) 0.0074(12) 0.0069(10)
Br1 0.096(2) 0.0517(3) 0.0567(14) 0.0030(5) 0.0326(12) 0.0081(5)
C24 0.048(7) 0.048(2) 0.037(3) 0.001(4) -0.009(5) 0.007(4)
C25 0.044(5) 0.056(4) 0.048(5) 0.008(3) -0.009(4) 0.001(4)
C26 0.052(4) 0.057(4) 0.061(5) 0.001(4) -0.006(4) 0.011(3)
C27 0.057(4) 0.055(3) 0.061(5) 0.000(3) -0.007(4) 0.005(4)
C28 0.050(4) 0.059(4) 0.053(4) -0.003(3) -0.009(3) -0.007(3)
C29 0.049(5) 0.055(4) 0.042(4) 0.001(3) -0.006(3) 0.002(3)

loop_
_atom_type_symbol
_atom_type_description
_atom_type_scat_dispersion_real
_atom_type_scat_dispersion_imag
_atom_type_scat_source
C C 0.0033 0.0016 'International Tables Vol C Tables 4.2.6.8 and 6.1.1.4'
H H 0.0000 0.0000 'International Tables Vol C Tables 4.2.6.8 and 6.1.1.4'
O O 0.0106 0.0060 'International Tables Vol C Tables 4.2.6.8 and 6.1.1.4'
Ru Ru -1.2594 0.8363 'International Tables Vol C Tables 4.2.6.8 and 6.1.1.4'
S S 0.1246 0.1234 'International Tables Vol C Tables 4.2.6.8 and 6.1.1.4'
Br Br -0.2901 2.4595 'International Tables Vol C Tables 4.2.6.8 and 6.1.1.4'
K K 0.2009 0.2494 'International Tables Vol C Tables 4.2.6.8 and 6.1.1.4'

loop_
_geom_angle_atom_site_label_1
_geom_angle_atom_site_label_2
_geom_angle_atom_site_label_3
_geom_angle
_geom_angle_site_symmetry_1
_geom_angle_site_symmetry_3
C1 S1 C3 95.48(10) . .
C1 S2 C4 95.30(10) . .
C2 S3 C5 95.56(11) . .
C2 S4 C6 95.20(11) . .
C3 S5 C7 101.68(12) . .
C4 S6 C8 101.71(11) . .
C5 S7 C9 99.47(14) . .
C6 S8 C10 101.99(14) . .
C2 C1 S1 121.54(17) . .
C2 C1 S2 123.23(17) . .
S1 C1 S2 115.23(12) . .
C1 C2 S4 122.56(17) . .
C1 C2 S3 122.35(17) . .
S4 C2 S3 115.09(12) . .
C4 C3 S5 128.25(17) . .
C4 C3 S1 116.80(17) . .
S5 C3 S1 114.93(13) . .
C3 C4 S6 128.83(18) . .
C3 C4 S2 117.19(17) . .
S6 C4 S2 113.98(13) . .
C6 C5 S3 116.92(17) . .
C6 C5 S7 127.98(18) . .
S3 C5 S7 115.07(14) . .
C5 C6 S8 128.88(19) . .
C5 C6 S4 117.20(17) . .
S8 C6 S4 113.86(14) . .
C8 C7 S5 114.59(17) . .
C8 C7 H7A 108.6 . .
S5 C7 H7A 108.6 . .
C8 C7 H7B 108.6 . .
S5 C7 H7B 108.6 . .
H7A C7 H7B 107.6 . .
C7 C8 S6 114.28(18) . .
C7 C8 H8A 108.7 . .
S6 C8 H8A 108.7 . .
C7 C8 H8B 108.7 . .
S6 C8 H8B 108.7 . .
H8A C8 H8B 107.6 . .
C10 C9 S7 113.0(2) . .
C10 C9 H9A 109.0 . .
S7 C9 H9A 109.0 . .
C10 C9 H9B 109.0 . .
S7 C9 H9B 109.0 . .
H9A C9 H9B 107.8 . .
C9 C10 S8 114.6(2) . .
C9 C10 H10A 108.6 . .
S8 C10 H10A 108.6 . .
C9 C10 H10B 108.6 . .
S8 C10 H10B 108.6 . .
H10A C10 H10B 107.6 . .
C11 S11 C13 95.15(10) . .
C11 S12 C14 94.89(10) . .
C12 S13 C15 95.09(10) . .
C12 S14 C16 95.35(10) . .
C13 S15 C17 105.95(16) . .
C13 S15 C17B 93.9(4) . .
C18B S16 C14 108.9(3) . .
C14 S16 C18 95.88(15) . .
C19B S17 C15 105.5(4) . .
C15 S17 C19 100.1(2) . .
C16 S18 C20 103.03(14) . .
C16 S18 C20B 96.1(3) . .
C12 C11 S11 121.59(17) . .
C12 C11 S12 122.97(17) . .
S11 C11 S12 115.41(12) . .
C11 C12 S14 122.42(17) . .
C11 C12 S13 122.14(17) . .
S14 C12 S13 115.42(12) . .
C14 C13 S15 127.31(17) . .
C14 C13 S11 116.64(16) . .
S15 C13 S11 115.99(13) . .
C13 C14 S16 125.86(17) . .
C13 C14 S12 117.55(16) . .
S16 C14 S12 116.49(12) . .
C16 C15 S17 128.40(17) . .
C16 C15 S13 117.62(16) . .
S17 C15 S13 113.97(12) . .
C15 C16 S18 127.84(17) . .
C15 C16 S14 116.48(16) . .
S18 C16 S14 115.65(12) . .
C18 C17 S15 116.0(3) . .
C18 C17 H17A 108.3 . .
S15 C17 H17A 108.3 . .
C18 C17 H17B 108.3 . .
S15 C17 H17B 108.3 . .
H17A C17 H17B 107.4 . .
C17 C18 S16 112.7(3) . .
C17 C18 H18A 109.1 . .
S16 C18 H18A 109.1 . .
C17 C18 H18B 109.1 . .
S16 C18 H18B 109.1 . .
H18A C18 H18B 107.8 . .
C20 C19 S17 113.0(3) . .
C20 C19 H19A 109.0 . .
S17 C19 H19A 109.0 . .
C20 C19 H19B 109.0 . .
S17 C19 H19B 109.0 . .
H19A C19 H19B 107.8 . .
C19 C20 S18 112.8(3) . .
C19 C20 H20A 109.0 . .
S18 C20 H20A 109.0 . .
C19 C20 H20B 109.0 . .
S18 C20 H20B 109.0 . .
H20A C20 H20B 107.8 . .
C18B C17B S15 115.1(7) . .
C18B C17B H17C 108.5 . .
S15 C17B H17C 108.5 . .
C18B C17B H17D 108.5 . .
S15 C17B H17D 108.5 . .
H17C C17B H17D 107.5 . .
C17B C18B S16 113.7(7) . .
C17B C18B H18C 108.8 . .
S16 C18B H18C 108.8 . .
C17B C18B H18D 108.8 . .
S16 C18B H18D 108.8 . .
H18C C18B H18D 107.7 . .
C20B C19B S17 112.6(7) . .
C20B C19B H19C 109.1 . .
S17 C19B H19C 109.1 . .
C20B C19B H19D 109.1 . .
S17 C19B H19D 109.1 . .
H19C C19B H19D 107.8 . .
C19B C20B S18 115.2(7) . .
C19B C20B H20C 108.5 . .
S18 C20B H20C 108.5 . .
C19B C20B H20D 108.5 . .
S18 C20B H20D 108.5 . .
H20C C20B H20D 107.5 . .
O1 Ru1 O1 90.51(11) 2 .
O1 Ru1 O2 91.00(7) 2 2
O1 Ru1 O2 81.01(7) . 2
O1 Ru1 O2 81.01(7) 2 .
O1 Ru1 O2 91.00(7) . .
O2 Ru1 O2 168.68(11) 2 .
O1 Ru1 O3 94.59(8) 2 2
O1 Ru1 O3 174.34(8) . 2
O2 Ru1 O3 96.42(8) 2 2
O2 Ru1 O3 92.22(8) . 2
O1 Ru1 O3 174.34(8) 2 .
O1 Ru1 O3 94.59(8) . .
O2 Ru1 O3 92.22(8) 2 .
O2 Ru1 O3 96.42(8) . .
O3 Ru1 O3 80.43(11) 2 .
O4 K1 O4 136.87(10) 4_455 3
O4 K1 O6 104.02(7) 4_455 .
O4 K1 O6 113.90(7) 3 .
O4 K1 O6 113.90(7) 4_455 2
O4 K1 O6 104.02(7) 3 2
O6 K1 O6 56.51(9) . 2
O4 K1 O5 92.50(7) 4_455 4
O4 K1 O5 57.37(6) 3 4
O6 K1 O5 158.82(7) . 4
O6 K1 O5 104.79(6) 2 4
O4 K1 O5 57.37(6) 4_455 3_455
O4 K1 O5 92.50(7) 3 3_455
O6 K1 O5 104.79(6) . 3_455
O6 K1 O5 158.82(7) 2 3_455
O5 K1 O5 95.21(10) 4 3_455
O4 C21 O1 125.6(2) . .
O4 C21 C22 119.9(2) . 2
O1 C21 C22 114.4(2) . 2
O5 C22 O2 126.1(2) . .
O5 C22 C21 118.4(3) . 2
O2 C22 C21 115.6(2) . 2
O6 C23 O3 125.7(3) . .
O6 C23 C23 119.43(18) . 2
O3 C23 C23 114.88(15) . 2
C21 O1 Ru1 114.94(15) . .
C22 O2 Ru1 113.18(15) . .
C23 O3 Ru1 114.90(17) . .
C21 O4 K1 125.12(17) . 3_445
C22 O5 K1 118.53(18) . 3_545
C23 O6 K1 122.3(2) . .
Br1 Br1 C24 86.0(9) 2_655 .
Br1 Br1 C24 81.0(9) 2_655 2_655
C29 C24 C25 122.9(6) . .
C29 C24 Br1 116.5(17) . .
C25 C24 Br1 120.6(19) . .
C24 C25 C26 117.5(12) . .
C24 C25 H25 121.3 . .
C26 C25 H25 121.3 . .
C27 C26 C25 120.0(11) . .
C27 C26 H26 120.0 . .
C25 C26 H26 120.0 . .
C26 C27 C28 120.6(6) . .
C26 C27 H27 119.7 . .
C28 C27 H27 119.7 . .
C29 C28 C27 120.6(11) . .
C29 C28 H28 119.7 . .
C27 C28 H28 119.7 . .
C24 C29 C28 118.5(12) . .
C24 C29 H29 120.8 . .
C28 C29 H29 120.8 . .

loop_
_geom_bond_atom_site_label_1
_geom_bond_atom_site_label_2
_geom_bond_distance
_geom_bond_site_symmetry_2
S1 C1 1.740(2) .
S1 C3 1.749(2) .
S2 C1 1.741(2) .
S2 C4 1.748(2) .
S3 C2 1.741(2) .
S3 C5 1.741(2) .
S4 C2 1.738(2) .
S4 C6 1.750(2) .
S5 C3 1.749(2) .
S5 C7 1.803(2) .
S6 C4 1.747(2) .
S6 C8 1.811(3) .
S7 C5 1.744(2) .
S7 C9 1.788(4) .
S8 C6 1.745(2) .
S8 C10 1.817(4) .
C1 C2 1.364(3) .
C3 C4 1.352(3) .
C5 C6 1.347(3) .
C7 C8 1.515(4) .
C7 H7A 0.9700 .
C7 H7B 0.9700 .
C8 H8A 0.9700 .
C8 H8B 0.9700 .
C9 C10 1.510(5) .
C9 H9A 0.9700 .
C9 H9B 0.9700 .
C10 H10A 0.9700 .
C10 H10B 0.9700 .
S11 C11 1.739(2) .
S11 C13 1.750(2) .
S12 C11 1.742(2) .
S12 C14 1.743(2) .
S13 C12 1.740(2) .
S13 C15 1.742(2) .
S14 C12 1.740(2) .
S14 C16 1.750(2) .
S15 C13 1.742(2) .
S15 C17 1.780(4) .
S15 C17B 1.870(11) .
S16 C18B 1.692(9) .
S16 C14 1.741(2) .
S16 C18 1.860(4) .
S17 C19B 1.703(12) .
S17 C15 1.741(2) .
S17 C19 1.830(6) .
S18 C16 1.747(2) .
S18 C20 1.782(4) .
S18 C20B 1.856(9) .
C11 C12 1.364(3) .
C13 C14 1.352(3) .
C15 C16 1.354(3) .
C17 C18 1.512(6) .
C17 H17A 0.9700 .
C17 H17B 0.9700 .
C18 H18A 0.9700 .
C18 H18B 0.9700 .
C19 C20 1.513(6) .
C19 H19A 0.9700 .
C19 H19B 0.9700 .
C20 H20A 0.9700 .
C20 H20B 0.9700 .
C17B C18B 1.521(12) .
C17B H17C 0.9700 .
C17B H17D 0.9700 .
C18B H18C 0.9700 .
C18B H18D 0.9700 .
C19B C20B 1.514(11) .
C19B H19C 0.9700 .
C19B H19D 0.9700 .
C20B H20C 0.9700 .
C20B H20D 0.9700 .
Ru1 O1 2.0314(18) 2
Ru1 O1 2.0314(18) .
Ru1 O2 2.0476(17) 2
Ru1 O2 2.0476(17) .
Ru1 O3 2.0480(18) 2
Ru1 O3 2.0480(18) .
K1 O4 2.762(2) 4_455
K1 O4 2.762(2) 3
K1 O6 2.926(3) .
K1 O6 2.926(3) 2
K1 O5 2.960(3) 4
K1 O5 2.960(3) 3_455
C21 O4 1.221(3) .
C21 O1 1.285(3) .
C21 C22 1.553(3) 2
C22 O5 1.228(3) .
C22 O2 1.292(3) .
C22 C21 1.553(3) 2
C23 O6 1.230(3) .
C23 O3 1.287(3) .
C23 C23 1.562(6) 2
O4 K1 2.762(2) 3_445
O5 K1 2.960(3) 3_545
Br1 Br1 0.435(7) 2_655
Br1 C24 1.901(6) .
Br1 C24 1.921(7) 2_655
C24 C29 1.37(3) .
C24 C25 1.39(3) .
C25 C26 1.42(2) .
C25 H25 0.9300 .
C26 C27 1.362(13) .
C26 H26 0.9300 .
C27 C28 1.397(12) .
C27 H27 0.9300 .
C28 C29 1.38(2) .
C28 H28 0.9300 .
C29 H29 0.9300 .
